data_1515815
loop_
_publ_author_name
'Krenske, Elizabeth H.'
'Houk, K. N.'
'Lohse, Andrew G.'
'Antoline, Jennifer E.'
'Hsung, Richard P.'

_publ_section_title
;
 Stereoselectivity in Oxyallyl-Furan 4+3 Cycloadditions: Control of
 Intermediate Conformations and Dispersive Stabilisation with Evans'
 Oxazolidinones.
;
_journal_issue 3
_journal_name_full 'Chemical science (Royal Society of Chemistry : 2010)'
_journal_page_first 387
_journal_page_last 392
_journal_paper_doi 10.1039/C0SC00280A
_journal_volume 1
_journal_year 2010
_chemical_absolute_configuration rm
_chemical_formula_moiety 'C24 H24 N2 O7'
_chemical_formula_sum 'C24 H24 N2 O7'
_chemical_formula_weight 452.45
_chemical_name_common 09188a
_chemical_name_systematic
;
?
;
_space_group_IT_number 19
_symmetry_cell_setting orthorhombic
_symmetry_space_group_name_Hall 'P 2ac 2ab'
_symmetry_space_group_name_H-M 'P 21 21 21'
_atom_sites_solution_hydrogens geom
_atom_sites_solution_primary direct
_atom_sites_solution_secondary difmap
_audit_creation_method SHELXL-97
_cell_angle_alpha 90.00
_cell_angle_beta 90.00
_cell_angle_gamma 90.00
_cell_formula_units_Z 4
_cell_length_a 6.9199(7)
_cell_length_b 16.6550(16)
_cell_length_c 18.4150(18)
_cell_measurement_reflns_used 2807
_cell_measurement_temperature 173(2)
_cell_measurement_theta_max 27.35
_cell_measurement_theta_min 2.53
_cell_volume 2122.3(4)
_computing_cell_refinement 'Bruker SMART'
_computing_data_collection 'Bruker SMART'
_computing_data_reduction 'Bruker SAINT'
_computing_molecular_graphics 'Bruker SHELXTL'
_computing_publication_material 'Bruker SHELXTL'
_computing_structure_refinement 'Bruker SHELXTL'
_computing_structure_solution 'Bruker SHELXTL'
_diffrn_ambient_temperature 173(2)
_diffrn_measured_fraction_theta_full 0.992
_diffrn_measured_fraction_theta_max 0.992
_diffrn_measurement_device_type 'CCD area detector'
_diffrn_measurement_method 'phi and omega scans'
_diffrn_radiation_monochromator graphite
_diffrn_radiation_source 'sealed tube'
_diffrn_radiation_type MoK\a
_diffrn_radiation_wavelength 0.71073
_diffrn_reflns_av_R_equivalents 0.0338
_diffrn_reflns_av_sigmaI/netI 0.0266
_diffrn_reflns_limit_h_max 8
_diffrn_reflns_limit_h_min 0
_diffrn_reflns_limit_k_max 21
_diffrn_reflns_limit_k_min 0
_diffrn_reflns_limit_l_max 23
_diffrn_reflns_limit_l_min 0
_diffrn_reflns_number 12000
_diffrn_reflns_theta_full 27.47
_diffrn_reflns_theta_max 27.47
_diffrn_reflns_theta_min 1.65
_exptl_absorpt_coefficient_mu 0.105
_exptl_absorpt_correction_T_max 0.981
_exptl_absorpt_correction_T_min 0.963
_exptl_absorpt_correction_type multi-scan
_exptl_absorpt_process_details 'SADABS (Sheldrick, 2008)'
_exptl_crystal_colour Yellow
_exptl_crystal_density_diffrn 1.416
_exptl_crystal_density_method 'not measured'
_exptl_crystal_description Block
_exptl_crystal_F_000 952
_exptl_crystal_size_max 0.40
_exptl_crystal_size_mid 0.30
_exptl_crystal_size_min 0.18
_refine_diff_density_max 0.181
_refine_diff_density_min -0.157
_refine_diff_density_rms 0.035
_refine_ls_abs_structure_details 'Flack H D (1983), Acta Cryst. A39, 876-881'
_refine_ls_abs_structure_Flack -2.4(11)
_refine_ls_extinction_method none
_refine_ls_goodness_of_fit_ref 1.035
_refine_ls_hydrogen_treatment constr
_refine_ls_matrix_type full
_refine_ls_number_parameters 298
_refine_ls_number_reflns 2748
_refine_ls_number_restraints 0
_refine_ls_restrained_S_all 1.035
_refine_ls_R_factor_all 0.0452
_refine_ls_R_factor_gt 0.0320
_refine_ls_shift/su_max 0.000
_refine_ls_shift/su_mean 0.000
_refine_ls_structure_factor_coef Fsqd
_refine_ls_weighting_details 'calc w=1/[\s^2^(Fo^2^)+(0.0353P)^2^+0.5022P] where P=(Fo^2^+2Fc^2^)/3'
_refine_ls_weighting_scheme calc
_refine_ls_wR_factor_gt 0.0738
_refine_ls_wR_factor_ref 0.0813
_reflns_number_gt 2302
_reflns_number_total 2748
_reflns_threshold_expression >2sigma(I)
_cod_data_source_file c0sc00280a.txt
_cod_data_source_block 09188a
_cod_depositor_comments
;
The following automatic conversions were performed:

'_symmetry_cell_setting' value 'Orthorhombic' changed to
'orthorhombic' according to
/usr/data/users/saulius/automatic-downloads/retrospective/RSC/lib/dictionaries/cif_core.dic
dictionary named 'cif_core.dic' version 2.4.2 from
2011-04-26.

'_exptl_absorpt_correction_type' value 'Multi-scan'
changed to 'multi-scan' according to
/usr/data/users/saulius/automatic-downloads/retrospective/RSC/lib/dictionaries/cif_core.dic
dictionary named 'cif_core.dic' version 2.4.2 from 2011-04-26.

Automatic conversion script
Id: cif_fix_values 2281 2013-09-26 08:29:07Z andrius 
;
_cod_original_sg_symbol_H-M P2(1)2(1)2(1)
_cod_database_code 1515815

loop_
_symmetry_equiv_pos_as_xyz
'x, y, z'
'-x+1/2, -y, z+1/2'
'-x, y+1/2, -z+1/2'
'x+1/2, -y+1/2, -z'

loop_
_atom_site_label
_atom_site_type_symbol
_atom_site_fract_x
_atom_site_fract_y
_atom_site_fract_z
_atom_site_U_iso_or_equiv
_atom_site_adp_type
_atom_site_occupancy
_atom_site_symmetry_multiplicity
_atom_site_calc_flag
_atom_site_refinement_flags
O1 O 0.6172(3) 0.25170(9) 0.64791(8) 0.0414(4) Uani 1 1 d .
O2 O 0.1772(3) 0.34375(10) 0.85068(10) 0.0481(4) Uani 1 1 d .
O3 O 0.3455(3) 0.30652(10) 0.94903(9) 0.0431(4) Uani 1 1 d .
O4 O 0.6308(2) 0.42449(8) 0.77909(8) 0.0305(3) Uani 1 1 d .
O5 O 0.4506(2) 0.53732(8) 0.77544(8) 0.0343(4) Uani 1 1 d .
O6 O 1.1540(3) 0.70772(10) 0.99508(9) 0.0485(5) Uani 1 1 d .
O7 O 1.3391(3) 0.60541(11) 0.97577(10) 0.0515(5) Uani 1 1 d .
N1 N 0.4787(3) 0.28629(10) 0.84059(9) 0.0289(4) Uani 1 1 d .
N2 N 1.1901(3) 0.64338(11) 0.96584(10) 0.0354(4) Uani 1 1 d .
C1 C 0.6512(4) 0.24639(12) 0.72457(11) 0.0330(5) Uani 1 1 d .
H1A H 0.6475 0.1890 0.7405 0.040 Uiso 1 1 calc R
C2 C 0.4867(3) 0.29360(12) 0.76091(11) 0.0294(5) Uani 1 1 d .
H2A H 0.3639 0.2695 0.7423 0.035 Uiso 1 1 calc R
C3 C 0.4840(4) 0.38215(12) 0.73689(12) 0.0325(5) Uani 1 1 d .
H3A H 0.3541 0.4058 0.7474 0.039 Uiso 1 1 calc R
C4 C 0.5271(4) 0.39001(13) 0.65573(12) 0.0392(6) Uani 1 1 d .
H4A H 0.4069 0.3801 0.6280 0.047 Uiso 1 1 calc R
H4B H 0.5695 0.4456 0.6454 0.047 Uiso 1 1 calc R
C5 C 0.6824(4) 0.33186(13) 0.62988(12) 0.0413(6) Uani 1 1 d .
H5A H 0.7009 0.3370 0.5762 0.050 Uiso 1 1 calc R
C6 C 0.8762(4) 0.33857(13) 0.66869(13) 0.0421(6) Uani 1 1 d .
H6A H 0.8996 0.3942 0.6854 0.050 Uiso 1 1 calc R
H6B H 0.9835 0.3220 0.6365 0.050 Uiso 1 1 calc R
C7 C 0.8558(4) 0.28034(13) 0.73402(13) 0.0376(5) Uani 1 1 d .
H7A H 0.9540 0.2372 0.7319 0.045 Uiso 1 1 calc R
H7B H 0.8687 0.3093 0.7807 0.045 Uiso 1 1 calc R
C8 C 0.3219(4) 0.31482(12) 0.87621(13) 0.0355(5) Uani 1 1 d .
C9 C 0.5357(4) 0.27540(14) 0.96335(12) 0.0406(6) Uani 1 1 d .
H9A H 0.5300 0.2314 0.9994 0.049 Uiso 1 1 calc R
H9B H 0.6214 0.3182 0.9822 0.049 Uiso 1 1 calc R
C10 C 0.6099(4) 0.24403(13) 0.88985(11) 0.0339(5) Uani 1 1 d .
H10A H 0.7454 0.2628 0.8817 0.041 Uiso 1 1 calc R
C11 C 0.6020(3) 0.15177(13) 0.88563(11) 0.0348(5) Uani 1 1 d .
H11A H 0.6479 0.1352 0.8370 0.042 Uiso 1 1 calc R
H11B H 0.6939 0.1298 0.9217 0.042 Uiso 1 1 calc R
C12 C 0.4086(4) 0.11407(12) 0.89846(11) 0.0316(5) Uani 1 1 d .
C13 C 0.3727(4) 0.07009(13) 0.96150(12) 0.0428(6) Uani 1 1 d .
H13A H 0.4690 0.0672 0.9982 0.051 Uiso 1 1 calc R
C14 C 0.1985(5) 0.03060(14) 0.97128(14) 0.0514(8) Uani 1 1 d .
H14A H 0.1771 0.0006 1.0144 0.062 Uiso 1 1 calc R
C15 C 0.0564(5) 0.03433(13) 0.91944(14) 0.0477(7) Uani 1 1 d .
H15A H -0.0626 0.0070 0.9265 0.057 Uiso 1 1 calc R
C16 C 0.0880(4) 0.07852(14) 0.85647(13) 0.0399(6) Uani 1 1 d .
H16A H -0.0099 0.0818 0.8204 0.048 Uiso 1 1 calc R
C17 C 0.2620(3) 0.11770(13) 0.84639(11) 0.0327(5) Uani 1 1 d .
H17A H 0.2823 0.1477 0.8032 0.039 Uiso 1 1 calc R
C18 C 0.5954(3) 0.50237(12) 0.79323(10) 0.0266(4) Uani 1 1 d .
C19 C 0.7574(3) 0.53957(11) 0.83495(10) 0.0249(4) Uani 1 1 d .
C20 C 0.7256(3) 0.61434(12) 0.86777(11) 0.0286(5) Uani 1 1 d .
H20A H 0.6055 0.6410 0.8614 0.034 Uiso 1 1 calc R
C21 C 0.8690(3) 0.64927(11) 0.90941(11) 0.0292(5) Uani 1 1 d .
H21A H 0.8487 0.6998 0.9321 0.035 Uiso 1 1 calc R
C22 C 1.0422(3) 0.60911(12) 0.91728(10) 0.0280(4) Uani 1 1 d .
C23 C 1.0790(3) 0.53609(12) 0.88414(11) 0.0300(5) Uani 1 1 d .
H23A H 1.2007 0.5104 0.8897 0.036 Uiso 1 1 calc R
C24 C 0.9348(3) 0.50138(12) 0.84285(11) 0.0289(4) Uani 1 1 d .
H24A H 0.9570 0.4512 0.8197 0.035 Uiso 1 1 calc R

loop_
_atom_site_aniso_label
_atom_site_aniso_U_11
_atom_site_aniso_U_22
_atom_site_aniso_U_33
_atom_site_aniso_U_23
_atom_site_aniso_U_13
_atom_site_aniso_U_12
O1 0.0658(12) 0.0263(7) 0.0321(7) -0.0025(6) 0.0008(8) -0.0142(8)
O2 0.0395(10) 0.0426(9) 0.0623(11) -0.0011(8) -0.0010(9) 0.0163(8)
O3 0.0475(11) 0.0438(9) 0.0380(9) -0.0071(7) 0.0039(8) 0.0063(9)
O4 0.0328(8) 0.0193(6) 0.0392(8) -0.0027(6) -0.0073(7) 0.0002(6)
O5 0.0319(8) 0.0266(7) 0.0444(8) 0.0013(7) -0.0023(8) 0.0037(7)
O6 0.0540(12) 0.0447(9) 0.0467(9) -0.0189(8) 0.0031(9) -0.0137(9)
O7 0.0469(11) 0.0485(10) 0.0591(11) 0.0020(9) -0.0200(10) -0.0009(9)
N1 0.0303(10) 0.0228(8) 0.0336(9) -0.0010(7) -0.0035(8) 0.0008(8)
N2 0.0422(12) 0.0341(10) 0.0299(9) 0.0010(8) 0.0000(9) -0.0085(9)
C1 0.0466(14) 0.0209(9) 0.0315(10) -0.0013(8) 0.0006(10) -0.0039(10)
C2 0.0311(12) 0.0243(9) 0.0329(11) -0.0009(8) -0.0064(9) -0.0067(9)
C3 0.0334(12) 0.0245(10) 0.0397(11) -0.0006(9) -0.0101(10) -0.0038(9)
C4 0.0506(15) 0.0282(10) 0.0388(12) 0.0061(9) -0.0114(12) -0.0076(11)
C5 0.0641(17) 0.0280(10) 0.0320(11) 0.0003(9) 0.0029(12) -0.0122(12)
C6 0.0503(15) 0.0291(11) 0.0468(13) -0.0034(10) 0.0117(12) -0.0087(11)
C7 0.0385(14) 0.0290(11) 0.0453(12) -0.0020(10) 0.0062(11) 0.0014(10)
C8 0.0376(14) 0.0247(10) 0.0442(13) -0.0042(9) 0.0016(11) 0.0010(10)
C9 0.0463(15) 0.0391(12) 0.0364(11) -0.0089(10) -0.0075(11) -0.0003(12)
C10 0.0305(13) 0.0385(12) 0.0327(10) -0.0021(9) -0.0060(10) -0.0008(10)
C11 0.0369(13) 0.0384(12) 0.0292(10) 0.0013(9) -0.0052(10) 0.0157(11)
C12 0.0454(14) 0.0207(9) 0.0286(10) -0.0012(8) 0.0014(10) 0.0111(10)
C13 0.0702(18) 0.0266(10) 0.0316(11) 0.0048(9) -0.0011(12) 0.0136(12)
C14 0.084(2) 0.0302(12) 0.0402(13) 0.0078(10) 0.0185(15) 0.0064(14)
C15 0.0614(18) 0.0264(11) 0.0552(15) 0.0010(11) 0.0210(15) -0.0016(12)
C16 0.0430(15) 0.0314(11) 0.0453(12) -0.0012(10) 0.0045(12) 0.0004(11)
C17 0.0442(14) 0.0256(10) 0.0285(10) 0.0005(9) 0.0031(10) 0.0051(10)
C18 0.0306(12) 0.0215(9) 0.0278(9) 0.0024(8) 0.0048(9) 0.0013(9)
C19 0.0307(11) 0.0205(9) 0.0236(9) 0.0016(8) 0.0034(8) -0.0007(8)
C20 0.0339(12) 0.0214(9) 0.0304(10) 0.0028(8) 0.0051(9) 0.0047(9)
C21 0.0418(13) 0.0199(9) 0.0260(9) -0.0027(8) 0.0047(9) 0.0012(9)
C22 0.0333(12) 0.0260(9) 0.0248(9) 0.0015(8) 0.0015(9) -0.0047(9)
C23 0.0303(12) 0.0279(10) 0.0320(10) -0.0010(8) 0.0025(9) 0.0019(9)
C24 0.0337(12) 0.0215(9) 0.0315(10) -0.0037(8) 0.0030(9) 0.0023(9)

loop_
_atom_type_symbol
_atom_type_description
_atom_type_scat_dispersion_real
_atom_type_scat_dispersion_imag
_atom_type_scat_source
C C 0.0033 0.0016 'International Tables Vol C Tables 4.2.6.8 and 6.1.1.4'
H H 0.0000 0.0000 'International Tables Vol C Tables 4.2.6.8 and 6.1.1.4'
N N 0.0061 0.0033 'International Tables Vol C Tables 4.2.6.8 and 6.1.1.4'
O O 0.0106 0.0060 'International Tables Vol C Tables 4.2.6.8 and 6.1.1.4'

loop_
_geom_angle_atom_site_label_1
_geom_angle_atom_site_label_2
_geom_angle_atom_site_label_3
_geom_angle
C1 O1 C5 103.40(16)
C8 O3 C9 109.13(18)
C18 O4 C3 116.21(17)
C8 N1 C10 111.45(17)
C8 N1 C2 118.92(19)
C10 N1 C2 129.31(18)
O7 N2 O6 123.9(2)
O7 N2 C22 118.40(18)
O6 N2 C22 117.6(2)
O1 C1 C7 103.89(18)
O1 C1 C2 106.01(18)
C7 C1 C2 116.45(16)
O1 C1 H1A 110.0
C7 C1 H1A 110.0
C2 C1 H1A 110.0
N1 C2 C1 114.80(18)
N1 C2 C3 111.39(16)
C1 C2 C3 111.98(18)
N1 C2 H2A 106.0
C1 C2 H2A 106.0
C3 C2 H2A 106.0
O4 C3 C4 110.04(19)
O4 C3 C2 107.51(16)
C4 C3 C2 111.11(17)
O4 C3 H3A 109.4
C4 C3 H3A 109.4
C2 C3 H3A 109.4
C5 C4 C3 112.88(19)
C5 C4 H4A 109.0
C3 C4 H4A 109.0
C5 C4 H4B 109.0
C3 C4 H4B 109.0
H4A C4 H4B 107.8
O1 C5 C6 103.55(19)
O1 C5 C4 107.1(2)
C6 C5 C4 115.33(19)
O1 C5 H5A 110.2
C6 C5 H5A 110.2
C4 C5 H5A 110.2
C5 C6 C7 103.76(19)
C5 C6 H6A 111.0
C7 C6 H6A 111.0
C5 C6 H6B 111.0
C7 C6 H6B 111.0
H6A C6 H6B 109.0
C1 C7 C6 103.08(19)
C1 C7 H7A 111.1
C6 C7 H7A 111.1
C1 C7 H7B 111.1
C6 C7 H7B 111.1
H7A C7 H7B 109.1
O2 C8 N1 128.1(2)
O2 C8 O3 121.7(2)
N1 C8 O3 110.3(2)
O3 C9 C10 105.44(18)
O3 C9 H9A 110.7
C10 C9 H9A 110.7
O3 C9 H9B 110.7
C10 C9 H9B 110.7
H9A C9 H9B 108.8
N1 C10 C9 100.07(17)
N1 C10 C11 115.25(18)
C9 C10 C11 111.81(19)
N1 C10 H10A 109.8
C9 C10 H10A 109.8
C11 C10 H10A 109.8
C12 C11 C10 116.24(19)
C12 C11 H11A 108.2
C10 C11 H11A 108.2
C12 C11 H11B 108.2
C10 C11 H11B 108.2
H11A C11 H11B 107.4
C13 C12 C17 117.7(2)
C13 C12 C11 120.7(2)
C17 C12 C11 121.51(18)
C14 C13 C12 120.8(2)
C14 C13 H13A 119.6
C12 C13 H13A 119.6
C15 C14 C13 120.8(2)
C15 C14 H14A 119.6
C13 C14 H14A 119.6
C14 C15 C16 119.4(3)
C14 C15 H15A 120.3
C16 C15 H15A 120.3
C17 C16 C15 119.9(2)
C17 C16 H16A 120.0
C15 C16 H16A 120.0
C16 C17 C12 121.3(2)
C16 C17 H17A 119.3
C12 C17 H17A 119.3
O5 C18 O4 124.39(19)
O5 C18 C19 124.32(18)
O4 C18 C19 111.28(18)
C24 C19 C20 120.0(2)
C24 C19 C18 121.79(17)
C20 C19 C18 118.21(19)
C21 C20 C19 120.0(2)
C21 C20 H20A 120.0
C19 C20 H20A 120.0
C22 C21 C20 118.52(18)
C22 C21 H21A 120.7
C20 C21 H21A 120.7
C21 C22 C23 122.6(2)
C21 C22 N2 118.62(18)
C23 C22 N2 118.7(2)
C24 C23 C22 118.6(2)
C24 C23 H23A 120.7
C22 C23 H23A 120.7
C23 C24 C19 120.26(18)
C23 C24 H24A 119.9
C19 C24 H24A 119.9

loop_
_geom_bond_atom_site_label_1
_geom_bond_atom_site_label_2
_geom_bond_distance
O1 C1 1.434(2)
O1 C5 1.448(3)
O2 C8 1.206(3)
O3 C8 1.358(3)
O3 C9 1.439(3)
O4 C18 1.345(2)
O4 C3 1.461(3)
O5 C18 1.204(3)
O6 N2 1.225(2)
O7 N2 1.223(3)
N1 C8 1.354(3)
N1 C10 1.464(3)
N1 C2 1.473(3)
N2 C22 1.474(3)
C1 C7 1.535(3)
C1 C2 1.536(3)
C1 H1A 1.0000
C2 C3 1.540(3)
C2 H2A 1.0000
C3 C4 1.530(3)
C3 H3A 1.0000
C4 C5 1.523(4)
C4 H4A 0.9900
C4 H4B 0.9900
C5 C6 1.524(4)
C5 H5A 1.0000
C6 C7 1.552(3)
C6 H6A 0.9900
C6 H6B 0.9900
C7 H7A 0.9900
C7 H7B 0.9900
C9 C10 1.539(3)
C9 H9A 0.9900
C9 H9B 0.9900
C10 C11 1.540(3)
C10 H10A 1.0000
C11 C12 1.497(3)
C11 H11A 0.9900
C11 H11B 0.9900
C12 C13 1.395(3)
C12 C17 1.397(3)
C13 C14 1.385(4)
C13 H13A 0.9500
C14 C15 1.372(4)
C14 H14A 0.9500
C15 C16 1.391(3)
C15 H15A 0.9500
C16 C17 1.382(3)
C16 H16A 0.9500
C17 H17A 0.9500
C18 C19 1.493(3)
C19 C24 1.391(3)
C19 C20 1.402(3)
C20 C21 1.382(3)
C20 H20A 0.9500
C21 C22 1.381(3)
C21 H21A 0.9500
C22 C23 1.384(3)
C23 C24 1.381(3)
C23 H23A 0.9500
C24 H24A 0.9500

loop_
_geom_torsion_atom_site_label_1
_geom_torsion_atom_site_label_2
_geom_torsion_atom_site_label_3
_geom_torsion_atom_site_label_4
_geom_torsion
C5 O1 C1 C7 -45.9(2)
C5 O1 C1 C2 77.3(2)
C8 N1 C2 C1 -169.48(18)
C10 N1 C2 C1 3.4(3)
C8 N1 C2 C3 61.9(3)
C10 N1 C2 C3 -125.2(2)
O1 C1 C2 N1 171.82(17)
C7 C1 C2 N1 -73.2(2)
O1 C1 C2 C3 -59.9(2)
C7 C1 C2 C3 55.1(2)
C18 O4 C3 C4 89.4(2)
C18 O4 C3 C2 -149.49(17)
N1 C2 C3 O4 49.8(2)
C1 C2 C3 O4 -80.3(2)
N1 C2 C3 C4 170.2(2)
C1 C2 C3 C4 40.2(3)
O4 C3 C4 C5 80.0(2)
C2 C3 C4 C5 -39.0(3)
C1 O1 C5 C6 46.1(2)
C1 O1 C5 C4 -76.2(2)
C3 C4 C5 O1 57.1(2)
C3 C4 C5 C6 -57.6(3)
O1 C5 C6 C7 -27.4(2)
C4 C5 C6 C7 89.3(2)
O1 C1 C7 C6 27.2(2)
C2 C1 C7 C6 -89.0(2)
C5 C6 C7 C1 0.3(2)
C10 N1 C8 O2 -170.5(2)
C2 N1 C8 O2 3.6(3)
C10 N1 C8 O3 9.1(2)
C2 N1 C8 O3 -176.79(18)
C9 O3 C8 O2 -176.2(2)
C9 O3 C8 N1 4.1(2)
C8 O3 C9 C10 -14.7(2)
C8 N1 C10 C9 -17.0(2)
C2 N1 C10 C9 169.7(2)
C8 N1 C10 C11 103.1(2)
C2 N1 C10 C11 -70.2(3)
O3 C9 C10 N1 18.4(2)
O3 C9 C10 C11 -104.2(2)
N1 C10 C11 C12 -56.8(3)
C9 C10 C11 C12 56.6(3)
C10 C11 C12 C13 -109.9(2)
C10 C11 C12 C17 73.8(3)
C17 C12 C13 C14 0.9(3)
C11 C12 C13 C14 -175.6(2)
C12 C13 C14 C15 -0.5(4)
C13 C14 C15 C16 -0.2(4)
C14 C15 C16 C17 0.5(3)
C15 C16 C17 C12 -0.1(3)
C13 C12 C17 C16 -0.6(3)
C11 C12 C17 C16 175.82(19)
C3 O4 C18 O5 2.4(3)
C3 O4 C18 C19 -178.59(16)
O5 C18 C19 C24 -168.26(19)
O4 C18 C19 C24 12.7(3)
O5 C18 C19 C20 12.9(3)
O4 C18 C19 C20 -166.09(17)
C24 C19 C20 C21 -1.5(3)
C18 C19 C20 C21 177.28(18)
C19 C20 C21 C22 0.3(3)
C20 C21 C22 C23 1.1(3)
C20 C21 C22 N2 -175.68(18)
O7 N2 C22 C21 176.04(19)
O6 N2 C22 C21 -2.5(3)
O7 N2 C22 C23 -0.9(3)
O6 N2 C22 C23 -179.41(19)
C21 C22 C23 C24 -1.4(3)
N2 C22 C23 C24 175.43(18)
C22 C23 C24 C19 0.1(3)
C20 C19 C24 C23 1.3(3)
C18 C19 C24 C23 -177.49(18)
